data_2201196
loop_
_publ_author_name
'Rajagopal, K.'
'Subha Nandhini, M.'
'Krishnakumar, R. V.'
'Mostad, A.'
'Natarajan, S.'

_publ_section_title
;
 Sarcosinium maleate at 123K
;
_journal_issue 5
_journal_name_full 'Acta Crystallographica Section E'
_journal_page_first o478
_journal_page_last o480
_journal_paper_doi 10.1107/S160053680200538X
_journal_volume 58
_journal_year 2002
_chemical_formula_iupac 'C3 H8 N O2 1+, C4 H3 O4 1-'
_chemical_formula_moiety 'C3 H8 N O2 1+, C4 H3 O4 1-'
_chemical_formula_sum 'C7 H11 N O6'
_chemical_formula_weight 205.17
_chemical_name_common 'Sarcosinium maleate'
_chemical_name_systematic
;
`N-methyl-\a-aminoetnol maleate'
;
_space_group_IT_number 15
_symmetry_cell_setting monoclinic
_symmetry_space_group_name_Hall '-C 2yc'
_symmetry_space_group_name_H-M 'C 1 2/c 1'
_atom_sites_solution_hydrogens geom
_atom_sites_solution_primary direct
_atom_sites_solution_secondary difmap
_cell_angle_alpha 90.00
_cell_angle_beta 96.69(3)
_cell_angle_gamma 90.00
_cell_formula_units_Z 8
_cell_length_a 22.784(5)
_cell_length_b 5.9117(12)
_cell_length_c 13.788(3)
_cell_measurement_reflns_used 1024
_cell_measurement_temperature 123(2)
_cell_measurement_theta_max 26.0
_cell_measurement_theta_min 2.0
_cell_volume 1844.5(7)
_computing_cell_refinement SMART-NT
_computing_data_collection 'SMART-NT (Bruker, 1999)'
_computing_data_reduction 'SAINT-NT (Bruker, 1999)'
_computing_molecular_graphics 'PLATON (Spek, 1999)'
_computing_publication_material SHELXL97
_computing_structure_refinement 'SHELXL97 (Sheldrick, 1997)'
_computing_structure_solution 'SHELXS97 (Sheldrick, 1990)'
_diffrn_ambient_temperature 123(2)
_diffrn_detector_area_resol_mean 8
_diffrn_measured_fraction_theta_full 0.452
_diffrn_measured_fraction_theta_max 0.452
_diffrn_measurement_device_type 'Bruker SMART CCD'
_diffrn_measurement_method \w
_diffrn_radiation_monochromator graphite
_diffrn_radiation_source 'fine-focus sealed tube'
_diffrn_radiation_type MoK\a
_diffrn_radiation_wavelength 0.71073
_diffrn_reflns_av_R_equivalents 0.0322
_diffrn_reflns_av_sigmaI/netI 0.0169
_diffrn_reflns_limit_h_max 27
_diffrn_reflns_limit_h_min -28
_diffrn_reflns_limit_k_max 7
_diffrn_reflns_limit_k_min -7
_diffrn_reflns_limit_l_max 17
_diffrn_reflns_limit_l_min -17
_diffrn_reflns_number 9646
_diffrn_reflns_theta_full 26.42
_diffrn_reflns_theta_max 26.42
_diffrn_reflns_theta_min 1.80
_diffrn_standards_decay_% <2
_diffrn_standards_interval_count 100
_diffrn_standards_number 1024
_exptl_absorpt_coefficient_mu 0.131
_exptl_absorpt_correction_T_max 0.974
_exptl_absorpt_correction_T_min 0.937
_exptl_absorpt_correction_type multi-scan
_exptl_absorpt_process_details '(SADABS; Bruker, 1998)'
_exptl_crystal_colour colorless
_exptl_crystal_density_diffrn 1.478
_exptl_crystal_density_meas 1.49
_exptl_crystal_density_method 'flotation in a mixture of xylene and bromoform'
_exptl_crystal_description plate
_exptl_crystal_F_000 864
_exptl_crystal_size_max 0.50
_exptl_crystal_size_mid 0.30
_exptl_crystal_size_min 0.20
_refine_diff_density_max 0.249
_refine_diff_density_min -0.226
_refine_ls_extinction_method none
_refine_ls_goodness_of_fit_ref 1.136
_refine_ls_hydrogen_treatment constr
_refine_ls_matrix_type full
_refine_ls_number_parameters 128
_refine_ls_number_reflns 1897
_refine_ls_number_restraints 0
_refine_ls_restrained_S_all 1.136
_refine_ls_R_factor_all 0.0433
_refine_ls_R_factor_gt 0.0387
_refine_ls_shift/su_max <0.001
_refine_ls_shift/su_mean 0.000
_refine_ls_structure_factor_coef Fsqd
_refine_ls_weighting_details 'calc w = 1/[\s^2^(Fo^2^)+(0.0422P)^2^+1.8616P] where P = (Fo^2^+2Fc^2^)/3'
_refine_ls_weighting_scheme calc
_refine_ls_wR_factor_gt 0.0999
_refine_ls_wR_factor_ref 0.1040
_reflns_number_gt 1704
_reflns_number_total 1897
_reflns_threshold_expression I>2\s(I)
_cod_data_source_file wn6090.cif
_cod_data_source_block I
_cod_depositor_comments
;
The following automatic conversions were performed:
'_symmetry_cell_setting' value 'Monoclinic' changed to 'monoclinic'
according to '/home/saulius/struct/CIF-dictionaries/cif_core.dic'
dictionary named 'cif_core.dic' version 2.4.1 from 2010-06-29.

Automatic conversion script
Id: cif_fix_enum 1527 2010-12-29 10:47:43Z saulius 

The following automatic conversions were performed:

'_symmetry_cell_setting' value 'Monoclinic' changed to 'monoclinic'
according to /home/saulius/struct/CIF-dictionaries/cif_core.dic
dictionary named 'cif_core.dic' version 2.4.1 from 2010-06-29.

Automatic conversion script
Id: cif_fix_values 1715 2011-07-08 13:25:40Z adriana 
;
_cod_original_cell_volume 1844.5(6)
_cod_original_sg_symbol_H-M 'C 2/c'
_cod_database_code 2201196
_cod_database_fobs_code 2201196

loop_
_symmetry_equiv_pos_as_xyz
'x, y, z'
'-x, y, -z+1/2'
'x+1/2, y+1/2, z'
'-x+1/2, y+1/2, -z+1/2'
'-x, -y, -z'
'x, -y, z-1/2'
'-x+1/2, -y+1/2, -z'
'x+1/2, -y+1/2, z-1/2'

loop_
_atom_site_label
_atom_site_fract_x
_atom_site_fract_y
_atom_site_fract_z
_atom_site_U_iso_or_equiv
_atom_site_adp_type
_atom_site_calc_flag
_atom_site_refinement_flags
_atom_site_occupancy
_atom_site_disorder_assembly
_atom_site_disorder_group
_atom_site_type_symbol
O1 0.69384(5) -0.1708(2) 0.05525(8) 0.0328(3) Uani d . 1 . . O
H1 0.6756 -0.2883 0.0683 0.049 Uiso calc R 1 . . H
O2 0.75395(5) -0.26518(18) 0.19040(8) 0.0281(3) Uani d . 1 . . O
O3 0.64766(5) 0.4412(2) 0.08362(10) 0.0367(3) Uani d . 1 . . O
O4 0.56800(5) 0.63412(19) 0.10935(11) 0.0414(3) Uani d . 1 . . O
O5 0.46532(5) 0.56196(19) 0.12965(11) 0.0418(3) Uani d . 1 . . O
H5 0.5005 0.5887 0.1204 0.063 Uiso calc R 1 . . H
O6 0.40758(5) 0.26790(19) 0.13922(9) 0.0332(3) Uani d . 1 . . O
N1 0.82562(5) 0.0953(2) 0.17753(9) 0.0239(3) Uani d . 1 . . N
H1A 0.8520 -0.0149 0.1642 0.029 Uiso calc R 1 . . H
H1B 0.8159 0.0704 0.2395 0.029 Uiso calc R 1 . . H
C1 0.73908(6) -0.1401(2) 0.12175(10) 0.0240(3) Uani d . 1 . . C
C2 0.77168(6) 0.0775(2) 0.10669(10) 0.0246(3) Uani d . 1 . . C
H2A 0.7827 0.0820 0.0394 0.030 Uiso calc R 1 . . H
H2B 0.7455 0.2079 0.1150 0.030 Uiso calc R 1 . . H
C3 0.85431(7) 0.3225(3) 0.17374(13) 0.0308(4) Uani d . 1 . . C
H3A 0.8897 0.3277 0.2214 0.046 Uiso calc R 1 . . H
H3B 0.8265 0.4401 0.1892 0.046 Uiso calc R 1 . . H
H3C 0.8654 0.3484 0.1081 0.046 Uiso calc R 1 . . H
C4 0.59398(7) 0.4489(3) 0.09751(11) 0.0267(3) Uani d . 1 . . C
C5 0.56204(7) 0.2275(3) 0.10010(11) 0.0279(3) Uani d . 1 . . C
H5A 0.5852 0.0970 0.0912 0.034 Uiso calc R 1 . . H
C6 0.50570(7) 0.1870(2) 0.11315(11) 0.0277(3) Uani d . 1 . . C
H6 0.4952 0.0315 0.1126 0.033 Uiso calc R 1 . . H
C7 0.45652(6) 0.3461(3) 0.12853(11) 0.0252(3) Uani d . 1 . . C

loop_
_atom_site_aniso_label
_atom_site_aniso_U_11
_atom_site_aniso_U_22
_atom_site_aniso_U_33
_atom_site_aniso_U_12
_atom_site_aniso_U_13
_atom_site_aniso_U_23
O1 0.0249(6) 0.0334(6) 0.0389(6) -0.0048(5) -0.0011(4) 0.0048(5)
O2 0.0270(5) 0.0263(5) 0.0317(6) 0.0000(4) 0.0060(4) 0.0049(4)
O3 0.0207(5) 0.0317(6) 0.0583(8) -0.0021(4) 0.0072(5) 0.0010(5)
O4 0.0313(6) 0.0229(6) 0.0734(9) -0.0062(5) 0.0199(6) -0.0117(6)
O5 0.0282(6) 0.0215(6) 0.0790(9) -0.0017(5) 0.0201(6) -0.0072(6)
O6 0.0215(5) 0.0260(6) 0.0530(7) -0.0009(4) 0.0089(5) 0.0017(5)
N1 0.0224(6) 0.0204(6) 0.0296(6) 0.0006(5) 0.0057(5) 0.0013(5)
C1 0.0213(7) 0.0241(7) 0.0279(7) 0.0026(6) 0.0081(5) -0.0006(6)
C2 0.0234(7) 0.0236(7) 0.0271(7) 0.0025(6) 0.0038(5) 0.0025(5)
C3 0.0257(7) 0.0206(7) 0.0470(9) -0.0008(6) 0.0083(6) -0.0009(6)
C4 0.0231(7) 0.0271(7) 0.0297(7) -0.0033(6) 0.0024(6) -0.0021(6)
C5 0.0243(7) 0.0216(7) 0.0379(8) 0.0025(6) 0.0038(6) -0.0007(6)
C6 0.0257(8) 0.0183(7) 0.0393(8) -0.0008(6) 0.0045(6) -0.0004(6)
C7 0.0235(7) 0.0229(7) 0.0293(7) -0.0008(6) 0.0036(5) -0.0005(6)

loop_
_atom_type_symbol
_atom_type_description
_atom_type_scat_dispersion_real
_atom_type_scat_dispersion_imag
_atom_type_scat_source
C C 0.0033 0.0016 'International Tables Vol C Tables 4.2.6.8 and 6.1.1.4'
H H 0.0000 0.0000 'International Tables Vol C Tables 4.2.6.8 and 6.1.1.4'
N N 0.0061 0.0033 'International Tables Vol C Tables 4.2.6.8 and 6.1.1.4'
O O 0.0106 0.0060 'International Tables Vol C Tables 4.2.6.8 and 6.1.1.4'

loop_
_geom_angle_atom_site_label_1
_geom_angle_atom_site_label_2
_geom_angle_atom_site_label_3
_geom_angle
C1 O1 H1 109.5
C7 O5 H5 109.5
C2 N1 C3 111.86(11)
C2 N1 H1A 109.2
C3 N1 H1A 109.2
C2 N1 H1B 109.2
C3 N1 H1B 109.2
H1A N1 H1B 107.9
O2 C1 O1 125.80(14)
O2 C1 C2 121.80(13)
O1 C1 C2 112.39(12)
N1 C2 C1 110.66(11)
N1 C2 H2A 109.5
C1 C2 H2A 109.5
N1 C2 H2B 109.5
C1 C2 H2B 109.5
H2A C2 H2B 108.1
N1 C3 H3A 109.5
N1 C3 H3B 109.5
H3A C3 H3B 109.5
N1 C3 H3C 109.5
H3A C3 H3C 109.5
H3B C3 H3C 109.5
O3 C4 O4 121.87(14)
O3 C4 C5 116.99(13)
O4 C4 C5 121.13(13)
C6 C5 C4 129.39(14)
C6 C5 H5A 115.3
C4 C5 H5A 115.3
C5 C6 C7 130.71(14)
C5 C6 H6 114.6
C7 C6 H6 114.6
O6 C7 O5 120.72(14)
O6 C7 C6 118.94(13)
O5 C7 C6 120.33(13)

loop_
_geom_bond_atom_site_label_1
_geom_bond_atom_site_label_2
_geom_bond_site_symmetry_2
_geom_bond_distance
_geom_bond_publ_flag
O1 C1 . 1.3099(19) ?
O1 H1 . 0.8400 ?
O2 C1 . 1.2178(18) ?
O3 C4 . 1.2607(19) ?
O4 C4 . 1.2640(19) ?
O5 C7 . 1.2913(19) ?
O5 H5 . 0.8400 ?
O6 C7 . 1.2317(18) ?
N1 C2 . 1.4818(19) ?
N1 C3 . 1.4973(19) ?
N1 H1A . 0.9200 ?
N1 H1B . 0.9200 ?
C1 C2 . 1.512(2) ?
C2 H2A . 0.9900 ?
C2 H2B . 0.9900 ?
C3 H3A . 0.9800 ?
C3 H3B . 0.9800 ?
C3 H3C . 0.9800 ?
C4 C5 . 1.500(2) ?
C5 C6 . 1.338(2) ?
C5 H5A . 0.9500 ?
C6 C7 . 1.497(2) ?
C6 H6 . 0.9500 ?

loop_
_geom_hbond_atom_site_label_D
_geom_hbond_atom_site_label_H
_geom_hbond_atom_site_label_A
_geom_hbond_site_symmetry_A
_geom_hbond_distance_DH
_geom_hbond_distance_HA
_geom_hbond_distance_DA
_geom_hbond_angle_DHA
O1 H1 O3 1_545 0.84 1.74 2.5724(17) 169
O1 H1 O4 1_545 0.84 2.62 3.2567(17) 134
O5 H5 O4 . 0.84 1.59 2.4262(17) 177
N1 H1B O2 4_655 0.92 2.18 2.8376(18) 127
N1 H1A O6 3_545 0.92 1.86 2.7826(17) 178
C2 H2A O3 7_655 0.99 2.46 3.376(2) 154
C3 H3B O2 1_565 0.98 2.40 3.3682(19) 168

loop_
_geom_torsion_atom_site_label_1
_geom_torsion_atom_site_label_2
_geom_torsion_atom_site_label_3
_geom_torsion_atom_site_label_4
_geom_torsion
C3 N1 C2 C1 -172.10(12)
O2 C1 C2 N1 6.94(19)
O1 C1 C2 N1 -174.65(12)
O3 C4 C5 C6 -179.78(16)
O4 C4 C5 C6 0.6(3)
C4 C5 C6 C7 0.5(3)
C5 C6 C7 O6 -179.84(16)
C5 C6 C7 O5 0.8(3)

loop_
_cod_related_entry_id
_cod_related_entry_database
_cod_related_entry_code
1 ChemSpider 30654659
